data_2206912
loop_
_publ_author_name
'Zhang, Yong'
'Liao, Zhan-Ru'
'Li, Dong-Fen'
'Meng, Xiang-Gao'

_publ_section_title
;
 [2-(Benzotriazol-1-yl)ethyl][2-(benzotriazol-2-yl)ethyl]amine
;
_journal_coeditor_code CI6647
_journal_issue 10
_journal_name_full 'Acta Crystallographica Section E'
_journal_page_first o3396
_journal_page_last o3397
_journal_paper_doi 10.1107/S1600536805029685
_journal_volume 61
_journal_year 2005
_chemical_formula_iupac 'C16 H17 N7'
_chemical_formula_moiety 'C16 H17 N7'
_chemical_formula_sum 'C16 H17 N7'
_chemical_formula_weight 307.37
_chemical_name_systematic
;
(2-Benzotriazol-1-ylethyl)[2-(benzotriazol-2-yl)ethyl]amine
;
_space_group_IT_number 14
_symmetry_cell_setting monoclinic
_symmetry_space_group_name_Hall '-P 2ybc'
_symmetry_space_group_name_H-M 'P 1 21/c 1'
_atom_sites_solution_hydrogens geom
_atom_sites_solution_primary direct
_atom_sites_solution_secondary difmap
_audit_creation_method SHELXL97
_cell_angle_alpha 90.00
_cell_angle_beta 100.650(4)
_cell_angle_gamma 90.00
_cell_formula_units_Z 4
_cell_length_a 6.2180(16)
_cell_length_b 24.893(6)
_cell_length_c 10.020(3)
_cell_measurement_reflns_used 5137
_cell_measurement_temperature 293(2)
_cell_measurement_theta_max 26.58
_cell_measurement_theta_min 2.22
_cell_volume 1524.2(7)
_computing_cell_refinement 'SAINT (Bruker, 2001)'
_computing_data_collection 'SMART (Bruker, 2001)'
_computing_data_reduction SAINT
_computing_molecular_graphics 'PLATON (Spek, 2003)'
_computing_publication_material 'SHELXL97 and PLATON'
_computing_structure_refinement 'SHELXL97 (Sheldrick, 1997)'
_computing_structure_solution 'SHELXS97 (Sheldrick, 1997)'
_diffrn_ambient_temperature 293(2)
_diffrn_measured_fraction_theta_full 0.998
_diffrn_measured_fraction_theta_max 0.998
_diffrn_measurement_device_type 'Bruker SMART APEX CCD area-detector'
_diffrn_measurement_method '\f and \w'
_diffrn_radiation_monochromator graphite
_diffrn_radiation_source 'fine focus sealed Siemens Mo tube'
_diffrn_radiation_type 'Mo K\a'
_diffrn_radiation_wavelength 0.71073
_diffrn_reflns_av_R_equivalents 0.0292
_diffrn_reflns_av_sigmaI/netI 0.0235
_diffrn_reflns_limit_h_max 7
_diffrn_reflns_limit_h_min -7
_diffrn_reflns_limit_k_max 31
_diffrn_reflns_limit_k_min -31
_diffrn_reflns_limit_l_max 12
_diffrn_reflns_limit_l_min -12
_diffrn_reflns_number 12667
_diffrn_reflns_theta_full 26.99
_diffrn_reflns_theta_max 26.99
_diffrn_reflns_theta_min 2.22
_diffrn_standards_decay_% 0
_diffrn_standards_number 0
_exptl_absorpt_coefficient_mu 0.087
_exptl_absorpt_correction_T_max 0.9828
_exptl_absorpt_correction_T_min 0.9660
_exptl_absorpt_correction_type multi-scan
_exptl_absorpt_process_details '(SADABS; Sheldrick, 2003)'
_exptl_crystal_colour colourless
_exptl_crystal_density_diffrn 1.339
_exptl_crystal_density_method 'not measured'
_exptl_crystal_description Block
_exptl_crystal_F_000 648
_exptl_crystal_size_max 0.40
_exptl_crystal_size_mid 0.30
_exptl_crystal_size_min 0.20
_refine_diff_density_max 0.714
_refine_diff_density_min -0.342
_refine_ls_extinction_method none
_refine_ls_goodness_of_fit_ref 1.044
_refine_ls_hydrogen_treatment constr
_refine_ls_matrix_type full
_refine_ls_number_parameters 212
_refine_ls_number_reflns 3313
_refine_ls_number_restraints 0
_refine_ls_restrained_S_all 1.044
_refine_ls_R_factor_all 0.0708
_refine_ls_R_factor_gt 0.0588
_refine_ls_shift/su_max 0.001
_refine_ls_shift/su_mean 0.000
_refine_ls_structure_factor_coef Fsqd
_refine_ls_weighting_details 'calc w = 1/[\s^2^(Fo^2^)+(0.0783P)^2^+0.5802P] where P=(Fo^2^+2Fc^2^)/3'
_refine_ls_weighting_scheme calc
_refine_ls_wR_factor_gt 0.1570
_refine_ls_wR_factor_ref 0.1670
_reflns_number_gt 2647
_reflns_number_total 3313
_reflns_threshold_expression I>2\s(I)
_cod_data_source_file ci6647.cif
_cod_data_source_block I
_cod_depositor_comments
;
The following automatic conversions were performed:
'_symmetry_cell_setting' value 'Monoclinic' changed to 'monoclinic'
according to '/home/saulius/struct/CIF-dictionaries/cif_core.dic'
dictionary named 'cif_core.dic' version 2.4.1 from 2010-06-29.

Automatic conversion script
Id: cif_fix_enum 1527 2010-12-29 10:47:43Z saulius 

The following automatic conversions were performed:

'_symmetry_cell_setting' value 'Monoclinic' changed to 'monoclinic'
according to /home/saulius/struct/CIF-dictionaries/cif_core.dic
dictionary named 'cif_core.dic' version 2.4.1 from 2010-06-29.

Automatic conversion script
Id: cif_fix_values 1715 2011-07-08 13:25:40Z adriana 
;
_cod_original_sg_symbol_H-M 'P 21/c'
_cod_database_code 2206912

loop_
_symmetry_equiv_pos_as_xyz
'x, y, z'
'-x, y+1/2, -z+1/2'
'-x, -y, -z'
'x, -y-1/2, z-1/2'

loop_
_atom_site_label
_atom_site_fract_x
_atom_site_fract_y
_atom_site_fract_z
_atom_site_U_iso_or_equiv
_atom_site_adp_type
_atom_site_calc_flag
_atom_site_refinement_flags
_atom_site_occupancy
_atom_site_type_symbol
C1 0.4534(3) 0.08822(8) -0.07060(19) 0.0475(4) Uani d . 1 C
C2 0.5901(3) 0.07635(10) -0.1622(2) 0.0605(6) Uani d . 1 C
H2 0.7104 0.0975 -0.1701 0.073 Uiso calc R 1 H
C3 0.5357(4) 0.03163(11) -0.2395(3) 0.0698(6) Uani d . 1 C
H3 0.6220 0.0221 -0.3023 0.084 Uiso calc R 1 H
C4 0.3540(4) -0.00071(9) -0.2283(2) 0.0655(6) Uani d . 1 C
H4 0.3241 -0.0308 -0.2837 0.079 Uiso calc R 1 H
C5 0.2213(3) 0.01082(8) -0.1387(2) 0.0557(5) Uani d . 1 C
H5 0.1020 -0.0107 -0.1308 0.067 Uiso calc R 1 H
C6 0.2735(3) 0.05673(8) -0.05871(19) 0.0456(4) Uani d . 1 C
C7 0.6043(4) 0.17235(9) 0.0618(3) 0.0700(7) Uani d . 1 C
H7A 0.5284 0.2021 0.0952 0.084 Uiso calc R 1 H
H7B 0.6606 0.1848 -0.0168 0.084 Uiso calc R 1 H
C8 0.7878(4) 0.15548(9) 0.1679(2) 0.0635(6) Uani d . 1 C
H8A 0.7317 0.1434 0.2469 0.076 Uiso calc R 1 H
H8B 0.8629 0.1255 0.1348 0.076 Uiso calc R 1 H
C9 0.9046(3) 0.23121(8) 0.3222(2) 0.0533(5) Uani d . 1 C
H9A 0.8801 0.2075 0.3947 0.064 Uiso calc R 1 H
H9B 0.7742 0.2529 0.2951 0.064 Uiso calc R 1 H
C10 1.0961(3) 0.26725(8) 0.37328(19) 0.0522(5) Uani d . 1 C
H10A 1.0655 0.2881 0.4494 0.063 Uiso calc R 1 H
H10B 1.2243 0.2454 0.4054 0.063 Uiso calc R 1 H
C11 1.2935(3) 0.33659(8) 0.11778(19) 0.0493(5) Uani d . 1 C
C12 1.4260(4) 0.35054(11) 0.0230(2) 0.0705(7) Uani d . 1 C
H12 1.5568 0.3329 0.0202 0.085 Uiso calc R 1 H
C13 1.3519(5) 0.39136(13) -0.0644(2) 0.0832(9) Uani d . 1 C
H13 1.4341 0.4013 -0.1291 0.100 Uiso calc R 1 H
C14 1.1566(5) 0.41891(12) -0.0602(3) 0.0844(9) Uani d . 1 C
H14 1.1133 0.4463 -0.1224 0.101 Uiso calc R 1 H
C15 1.0285(4) 0.40691(10) 0.0317(2) 0.0698(6) Uani d . 1 C
H15 0.9007 0.4259 0.0351 0.084 Uiso calc R 1 H
C16 1.0990(3) 0.36421(8) 0.12188(19) 0.0485(4) Uani d . 1 C
N1 0.4503(3) 0.12848(7) 0.02125(17) 0.0554(4) Uani d . 1 N
N2 0.2816(3) 0.12158(7) 0.08639(18) 0.0602(5) Uani d . 1 N
N3 0.1737(3) 0.07870(7) 0.03929(18) 0.0566(4) Uani d . 1 N
N4 0.9424(3) 0.19926(7) 0.20710(17) 0.0549(4) Uani d . 1 N
H4A 1.081(4) 0.1847(10) 0.230(3) 0.076(8) Uiso d . 1 H
N5 1.3185(3) 0.29758(6) 0.21334(17) 0.0500(4) Uani d . 1 N
N6 1.1426(2) 0.30373(6) 0.26822(15) 0.0430(4) Uani d . 1 N
N7 1.0046(3) 0.34226(6) 0.22029(17) 0.0491(4) Uani d . 1 N

loop_
_atom_site_aniso_label
_atom_site_aniso_U_11
_atom_site_aniso_U_22
_atom_site_aniso_U_33
_atom_site_aniso_U_12
_atom_site_aniso_U_13
_atom_site_aniso_U_23
C1 0.0399(9) 0.0522(10) 0.0473(10) -0.0038(8) 0.0003(8) 0.0164(8)
C2 0.0469(11) 0.0695(14) 0.0662(13) -0.0010(10) 0.0128(10) 0.0207(11)
C3 0.0687(14) 0.0789(16) 0.0680(14) 0.0186(12) 0.0287(12) 0.0172(12)
C4 0.0779(15) 0.0550(12) 0.0637(13) 0.0062(11) 0.0132(11) 0.0003(10)
C5 0.0547(11) 0.0496(11) 0.0614(12) -0.0083(9) 0.0073(9) 0.0040(9)
C6 0.0393(9) 0.0506(10) 0.0455(10) -0.0038(7) 0.0044(7) 0.0091(8)
C7 0.0708(14) 0.0579(13) 0.0715(15) -0.0241(11) -0.0125(12) 0.0160(11)
C8 0.0634(13) 0.0580(12) 0.0649(13) -0.0160(10) 0.0012(11) 0.0062(10)
C9 0.0518(11) 0.0591(12) 0.0503(11) -0.0089(9) 0.0128(9) 0.0067(9)
C10 0.0607(12) 0.0541(11) 0.0401(10) -0.0068(9) 0.0048(8) 0.0015(8)
C11 0.0496(11) 0.0540(11) 0.0448(10) -0.0123(8) 0.0101(8) -0.0121(8)
C12 0.0668(14) 0.0863(17) 0.0650(14) -0.0222(12) 0.0290(11) -0.0193(13)
C13 0.099(2) 0.105(2) 0.0490(13) -0.0453(18) 0.0233(13) -0.0035(14)
C14 0.098(2) 0.0897(18) 0.0582(14) -0.0338(16) -0.0050(14) 0.0222(13)
C15 0.0678(14) 0.0662(14) 0.0701(15) -0.0091(11) -0.0012(11) 0.0135(12)
C16 0.0505(10) 0.0499(10) 0.0435(10) -0.0096(8) 0.0045(8) -0.0033(8)
N1 0.0532(10) 0.0578(10) 0.0508(9) -0.0153(8) -0.0023(7) 0.0070(8)
N2 0.0615(11) 0.0638(11) 0.0541(10) -0.0107(9) 0.0079(8) -0.0011(8)
N3 0.0515(9) 0.0623(10) 0.0570(10) -0.0110(8) 0.0126(8) -0.0012(8)
N4 0.0542(10) 0.0576(10) 0.0518(10) -0.0169(8) 0.0072(8) -0.0043(8)
N5 0.0429(8) 0.0515(9) 0.0561(9) -0.0031(7) 0.0100(7) -0.0080(7)
N6 0.0424(8) 0.0448(8) 0.0415(8) -0.0041(6) 0.0067(6) -0.0039(6)
N7 0.0465(9) 0.0498(9) 0.0513(9) 0.0011(7) 0.0102(7) -0.0004(7)

loop_
_atom_type_symbol
_atom_type_description
_atom_type_scat_dispersion_real
_atom_type_scat_dispersion_imag
_atom_type_scat_source
C C 0.0033 0.0016 'International Tables Vol C Tables 4.2.6.8 and 6.1.1.4'
H H 0.0000 0.0000 'International Tables Vol C Tables 4.2.6.8 and 6.1.1.4'
N N 0.0061 0.0033 'International Tables Vol C Tables 4.2.6.8 and 6.1.1.4'

loop_
_geom_angle_atom_site_label_1
_geom_angle_atom_site_label_2
_geom_angle_atom_site_label_3
_geom_angle
N1 C1 C6 104.18(17)
N1 C1 C2 133.40(19)
C6 C1 C2 122.4(2)
C3 C2 C1 115.5(2)
C3 C2 H2 122.3
C1 C2 H2 122.3
C2 C3 C4 122.7(2)
C2 C3 H3 118.7
C4 C3 H3 118.7
C5 C4 C3 121.8(2)
C5 C4 H4 119.1
C3 C4 H4 119.1
C4 C5 C6 116.5(2)
C4 C5 H5 121.7
C6 C5 H5 121.7
N3 C6 C1 108.36(17)
N3 C6 C5 130.51(17)
C1 C6 C5 121.13(19)
N1 C7 C8 111.67(17)
N1 C7 H7A 109.3
C8 C7 H7A 109.3
N1 C7 H7B 109.3
C8 C7 H7B 109.3
H7A C7 H7B 107.9
N4 C8 C7 111.50(18)
N4 C8 H8A 109.3
C7 C8 H8A 109.3
N4 C8 H8B 109.3
C7 C8 H8B 109.3
H8A C8 H8B 108.0
N4 C9 C10 111.23(16)
N4 C9 H9A 109.4
C10 C9 H9A 109.4
N4 C9 H9B 109.4
C10 C9 H9B 109.4
H9A C9 H9B 108.0
N6 C10 C9 112.08(15)
N6 C10 H10A 109.2
C9 C10 H10A 109.2
N6 C10 H10B 109.2
C9 C10 H10B 109.2
H10A C10 H10B 107.9
N5 C11 C16 108.61(17)
N5 C11 C12 130.4(2)
C16 C11 C12 121.0(2)
C13 C12 C11 116.5(2)
C13 C12 H12 121.8
C11 C12 H12 121.8
C12 C13 C14 122.4(2)
C12 C13 H13 118.8
C14 C13 H13 118.8
C15 C14 C13 122.2(2)
C15 C14 H14 118.9
C13 C14 H14 118.9
C14 C15 C16 116.6(3)
C14 C15 H15 121.7
C16 C15 H15 121.7
N7 C16 C11 108.49(17)
N7 C16 C15 130.2(2)
C11 C16 C15 121.3(2)
N2 N1 C1 110.07(15)
N2 N1 C7 119.40(19)
C1 N1 C7 130.4(2)
N3 N2 N1 108.93(17)
N2 N3 C6 108.44(16)
C9 N4 C8 115.27(18)
C9 N4 H4A 107.3(16)
C8 N4 H4A 108.2(16)
N6 N5 C11 102.46(16)
N7 N6 N5 117.82(15)
N7 N6 C10 120.90(15)
N5 N6 C10 121.20(16)
N6 N7 C16 102.61(15)

loop_
_geom_bond_atom_site_label_1
_geom_bond_atom_site_label_2
_geom_bond_distance
_geom_bond_publ_flag
C1 N1 1.363(3) y
C1 C6 1.389(3) ?
C1 C2 1.393(3) ?
C2 C3 1.363(4) ?
C2 H2 0.93 ?
C3 C4 1.409(3) ?
C3 H3 0.93 ?
C4 C5 1.358(3) ?
C4 H4 0.93 ?
C5 C6 1.399(3) ?
C5 H5 0.93 ?
C6 N3 1.369(3) y
C7 N1 1.460(2) yes
C7 C8 1.470(3) yes
C7 H7A 0.97 ?
C7 H7B 0.97 ?
C8 N4 1.458(3) yes
C8 H8A 0.97 ?
C8 H8B 0.97 ?
C9 N4 1.455(3) yes
C9 C10 1.503(3) yes
C9 H9A 0.97 ?
C9 H9B 0.97 ?
C10 N6 1.459(2) yes
C10 H10A 0.97 ?
C10 H10B 0.97 ?
C11 N5 1.352(3) y
C11 C16 1.398(3) ?
C11 C12 1.411(3) ?
C12 C13 1.365(4) ?
C12 H12 0.93 ?
C13 C14 1.402(4) ?
C13 H13 0.93 ?
C14 C15 1.357(4) ?
C14 H14 0.93 ?
C15 C16 1.411(3) ?
C15 H15 0.93 ?
C16 N7 1.353(2) y
N1 N2 1.345(3) y
N2 N3 1.302(2) y
N4 H4A 0.92(3) ?
N5 N6 1.321(2) y
N6 N7 1.317(2) y

loop_
_geom_hbond_atom_site_label_D
_geom_hbond_atom_site_label_H
_geom_hbond_atom_site_label_A
_geom_hbond_site_symmetry_A
_geom_hbond_distance_DH
_geom_hbond_distance_HA
_geom_hbond_distance_DA
_geom_hbond_angle_DHA
_geom_hbond_publ_flag
C8 H8B N3 1_655 0.97 2.59 3.495(3) 156 yes
N4 H4A N2 1_655 0.92(3) 2.60(3) 3.254(3) 128(2) yes

loop_
_geom_torsion_atom_site_label_1
_geom_torsion_atom_site_label_2
_geom_torsion_atom_site_label_3
_geom_torsion_atom_site_label_4
_geom_torsion
_geom_torsion_publ_flag
N1 C1 C2 C3 -179.2(2) ?
C6 C1 C2 C3 -0.1(3) ?
C1 C2 C3 C4 -0.1(3) ?
C2 C3 C4 C5 -0.1(4) ?
C3 C4 C5 C6 0.5(3) ?
N1 C1 C6 N3 -0.8(2) ?
C2 C1 C6 N3 179.89(17) ?
N1 C1 C6 C5 179.78(17) ?
C2 C1 C6 C5 0.4(3) ?
C4 C5 C6 N3 -179.9(2) ?
C4 C5 C6 C1 -0.6(3) ?
N1 C7 C8 N4 179.4(2) yes
N4 C9 C10 N6 58.6(2) y
N5 C11 C12 C13 177.9(2) ?
C16 C11 C12 C13 -1.0(3) ?
C11 C12 C13 C14 0.9(4) ?
C12 C13 C14 C15 0.3(4) ?
C13 C14 C15 C16 -1.4(4) ?
N5 C11 C16 N7 0.2(2) ?
C12 C11 C16 N7 179.26(18) ?
N5 C11 C16 C15 -179.15(18) ?
C12 C11 C16 C15 0.0(3) ?
C14 C15 C16 N7 -177.9(2) ?
C14 C15 C16 C11 1.2(3) ?
C6 C1 N1 N2 0.9(2) ?
C2 C1 N1 N2 -179.9(2) ?
C6 C1 N1 C7 176.01(18) ?
C2 C1 N1 C7 -4.7(4) ?
C8 C7 N1 N2 90.2(3) ?
C8 C7 N1 C1 -84.6(3) ?
C1 N1 N2 N3 -0.7(2) ?
C7 N1 N2 N3 -176.42(17) ?
N1 N2 N3 C6 0.2(2) ?
C1 C6 N3 N2 0.4(2) ?
C5 C6 N3 N2 179.8(2) ?
C10 C9 N4 C8 167.99(17) yes
C7 C8 N4 C9 92.9(3) yes
C16 C11 N5 N6 -0.04(19) ?
C12 C11 N5 N6 -179.0(2) ?
C11 N5 N6 N7 -0.1(2) ?
C11 N5 N6 C10 176.56(15) ?
C9 C10 N6 N7 67.5(2) ?
C9 C10 N6 N5 -109.1(2) ?
N5 N6 N7 C16 0.2(2) ?
C10 N6 N7 C16 -176.48(15) ?
C11 C16 N7 N6 -0.20(19) ?
C15 C16 N7 N6 179.0(2) ?

loop_
_cod_related_entry_id
_cod_related_entry_database
_cod_related_entry_code
1 ChemSpider 21128854
